data_1100522
loop_
_publ_author_name
'Karl, Marc'
'Harms, Klaus'
'Seybert, Gerd'
'Massa, Werner'
'Fau, Stefan'
'Frenking, Gernot'
'Dehnicke, Kurt'

_publ_section_title
;
 Die Deprotonierung silylierter Amido-Komplexe von Seltenerdelementen
;
_journal_coden_ASTM ZAACAB
_journal_issue 12
_journal_name_full
;
 Zeitschrift fuer Anorganische und Allgemeine Chemie
;
_journal_page_first 2055
_journal_page_last 2063
_journal_paper_doi 10.1002/(sici)1521-3749(199912)625:12<2055::aid-zaac2055>3.0.co;2-y
_journal_volume 625
_journal_year 1999
_chemical_formula_sum 'C23 H42 N2 Na2 O2 Si2'
_space_group_IT_number 14
_symmetry_cell_setting monoclinic
_symmetry_space_group_name_Hall '-P 2yn'
_symmetry_space_group_name_H-M 'P 1 21/n 1'
_cell_angle_alpha 90
_cell_angle_beta 96.461(8)
_cell_angle_gamma 90
_cell_formula_units_Z 4
_cell_length_a 11.2665(8)
_cell_length_b 14.5925(13)
_cell_length_c 17.4113(12)
_cod_original_sg_symbol_H-M 'P 21/n'
_cod_database_code 1100522

loop_
_symmetry_equiv_pos_site_id
_symmetry_equiv_pos_as_xyz
1 x,y,z
2 1/2+x,1/2-y,1/2+z
3 -x,-y,-z
4 -1/2-x,-1/2+y,-1/2-z

loop_
_atom_site_label
_atom_site_type_symbol
_atom_site_fract_x
_atom_site_fract_y
_atom_site_fract_z
Si1 Si -0.16627(9) 0.20759(8) 0.27299(6)
Na1 Na 0.10141(10) 0.20523(10) 0.37486(7)
O1 O 0.2158(2) 0.32782(17) 0.42891(14)
N1 N 0.1131(2) 0.06378(19) 0.45649(16)
Si2 Si -0.14873(9) 0.30591(7) 0.42598(6)
Na2 Na -0.10250(11) 0.08114(10) 0.43683(8)
O2 O 0.2649(2) 0.17548(18) 0.30478(14)
N2 N -0.1155(2) 0.22057(19) 0.36704(17)
C1 C 0.1705(3) 0.0948(2) 0.5260(2)
H1 H 0.133(4) 0.152(3) 0.554(3)
C2 C 0.2782(3) 0.0503(3) 0.5478(2)
H2 H 0.335(4) 0.063(3) 0.598(2)
C3 C 0.2918(3) -0.0148(3) 0.4887(2)
C4 C 0.3797(4) -0.0795(3) 0.4750(3)
H3 H 0.455(4) -0.087(3) 0.515(3)
C5 C 0.3628(4) -0.1314(3) 0.4092(3)
H4 H 0.430(6) -0.179(4) 0.400(4)
C6 C 0.2613(4) -0.1210(3) 0.3554(3)
H5 H 0.247(4) -0.158(3) 0.305(3)
C7 C 0.1724(3) -0.0583(2) 0.3662(2)
C8 C 0.1884(3) -0.0040(2) 0.43329(19)
C9 C 0.0613(4) -0.0483(4) 0.3095(3)
H6 H 0.066(4) -0.090(3) 0.263(3)
H7 H -0.014(4) -0.068(3) 0.336(3)
H8 H 0.047(5) 0.019(4) 0.283(3)
C10 C -0.0431(6) 0.2253(7) 0.2109(3)
H9 H 0.000(6) 0.291(5) 0.224(4)
H10 H -0.072(4) 0.224(4) 0.158(3)
H11 H 0.022(6) 0.184(5) 0.221(4)
C11 C -0.2245(4) 0.0894(4) 0.2493(3)
H12 H -0.287(6) 0.074(4) 0.286(4)
H13 H -0.159(5) 0.041(4) 0.258(3)
H14 H -0.244(5) 0.084(4) 0.199(4)
C12 C -0.2901(6) 0.2863(4) 0.2330(4)
H15 H -0.299(6) 0.268(5) 0.167(5)
H16 H -0.251(6) 0.338(5) 0.227(4)
H17 H -0.354(7) 0.273(6) 0.265(5)
C13 C -0.3128(5) 0.3210(4) 0.4344(5)
H18 H -0.351(5) 0.257(5) 0.440(3)
H19 H -0.316(4) 0.360(4) 0.482(3)
H20 H -0.342(5) 0.350(4) 0.396(3)
C14 C -0.0903(5) 0.4207(3) 0.3992(4)
H21 H -0.127(5) 0.440(4) 0.348(3)
H22 H -0.113(6) 0.465(5) 0.427(4)
H23 H 0.010(4) 0.424(3) 0.404(2)
C15 C -0.0796(5) 0.2828(4) 0.5271(3)
H24 H 0.005(4) 0.281(3) 0.527(2)
H25 H -0.118(5) 0.229(4) 0.550(3)
H26 H -0.092(5) 0.342(4) 0.559(3)
C16 C 0.2518(3) 0.4001(2) 0.38144(19)
H27? H 0.18990 0.44850 0.37500
H28? H 0.26470 0.37650 0.32970
H29 H 0.18100 0.42780 0.35130
H30 H 0.30530 0.37600 0.34480
C17? C 0.3670(3) 0.4378(2) 0.42242(19)
H31? H 0.43680 0.41180 0.40020
H32? H 0.36930 0.50540 0.41790
C18 C 0.3145(3) 0.4690(2) 0.43198(19)
H33 H 0.25870 0.51650 0.44700
H34 H 0.37890 0.49880 0.40680
C19 C 0.3674(3) 0.4097(2) 0.50456(19)
H35? H 0.44570 0.38300 0.52430
H36? H 0.35200 0.46320 0.53700
H37 H 0.44450 0.38090 0.49620
H38 H 0.37780 0.44680 0.55250
C20 C 0.2712(4) 0.3405(3) 0.5065(2)
H39 H 0.30520 0.28190 0.52750
H40 H 0.21160 0.36200 0.54010
C21 C 0.3742(3) 0.1681(4) 0.3575(3)
H41 H 0.350(4) 0.149(3) 0.407(3)
H42 H 0.406(4) 0.232(3) 0.361(3)
C22 C 0.4540(4) 0.1028(4) 0.3210(3)
H43 H 0.429(5) 0.041(4) 0.339(3)
H44 H 0.543(5) 0.121(4) 0.336(3)
C23 C 0.4151(4) 0.1152(4) 0.2358(3)
H45 H 0.447(5) 0.177(4) 0.218(4)
H46 H 0.430(5) 0.065(4) 0.201(3)
C24 C 0.2822(4) 0.1283(3) 0.2342(2)
H47 H 0.240(4) 0.167(3) 0.192(2)
H48 H 0.240(4) 0.057(4) 0.233(3)

loop_
_atom_type_symbol
_atom_type_radius_bond
C 0.68
H 0.23
N 0.68
Na 0.97
O 0.68
Si 1.20
